data_7125828
loop_
_publ_author_name
'Kong, Wei-Xin'
'Xie, Shi-Jing'
'Cao, Chen-Yao-Zi'
'Zhang, Chao-Wei'
'Wang, Chuanyong'
'Duan, Wei-Liang'

_publ_section_title
;
 Asymmetric construction of quaternary \a-nitro amides by
 palladium-catalyzed C(sp<sup>3</sup>)-H arylation.
;
_journal_issue 15
_journal_name_full 'Chemical communications (Cambridge, England)'
_journal_page_first 2292
_journal_page_last 2295
_journal_paper_doi 10.1039/c9cc07854a
_journal_volume 56
_journal_year 2020
_chemical_absolute_configuration ad
_chemical_formula_sum 'C18 H16 F2 N2 O4'
_chemical_formula_weight 362.33
_space_group_crystal_system orthorhombic
_space_group_IT_number 19
_space_group_name_Hall 'P 2ac 2ab'
_space_group_name_H-M_alt 'P 21 21 21'
_atom_sites_solution_hydrogens geom
_audit_creation_method SHELXL-2013
_cell_angle_alpha 90
_cell_angle_beta 90
_cell_angle_gamma 90
_cell_formula_units_Z 4
_cell_length_a 9.05270(10)
_cell_length_b 10.53670(10)
_cell_length_c 17.9083(2)
_cell_measurement_reflns_used 7120
_cell_measurement_temperature 296(2)
_cell_measurement_theta_max 137.614
_cell_measurement_theta_min 9.739
_cell_volume 1708.19(3)
_computing_cell_refinement 'Bruker SAINT'
_computing_data_collection 'Bruker APEX2'
_computing_data_reduction 'Bruker SAINT'
_computing_molecular_graphics 'Bruker SHELXTL'
_computing_publication_material 'Bruker SHELXTL'
_computing_structure_refinement 'SHELXL-2013 (Sheldrick, 2013)'
_computing_structure_solution 'SHELXS-97 (Sheldrick, 2008)'
_diffrn_ambient_temperature 296(2)
_diffrn_measured_fraction_theta_full 0.965
_diffrn_measured_fraction_theta_max 0.968
_diffrn_measurement_device_type 'Bruker APEX-II CCD'
_diffrn_measurement_method '\f and \w scans'
_diffrn_radiation_type CuK\a
_diffrn_radiation_wavelength 1.54178
_diffrn_reflns_av_R_equivalents 0.0377
_diffrn_reflns_av_unetI/netI 0.0237
_diffrn_reflns_Laue_measured_fraction_full 0.965
_diffrn_reflns_Laue_measured_fraction_max 0.968
_diffrn_reflns_limit_h_max 10
_diffrn_reflns_limit_h_min -8
_diffrn_reflns_limit_k_max 12
_diffrn_reflns_limit_k_min -12
_diffrn_reflns_limit_l_max 21
_diffrn_reflns_limit_l_min -21
_diffrn_reflns_number 17068
_diffrn_reflns_point_group_measured_fraction_full 0.965
_diffrn_reflns_point_group_measured_fraction_max 0.969
_diffrn_reflns_theta_full 67.679
_diffrn_reflns_theta_max 67.455
_diffrn_reflns_theta_min 4.870
_exptl_absorpt_coefficient_mu 0.980
_exptl_absorpt_correction_T_max 0.7532
_exptl_absorpt_correction_T_min 0.6362
_exptl_absorpt_correction_type multi-scan
_exptl_absorpt_process_details sadabs
_exptl_crystal_colour colorless
_exptl_crystal_density_diffrn 1.409
_exptl_crystal_description prismatic
_exptl_crystal_F_000 752
_exptl_crystal_size_max 0.200
_exptl_crystal_size_mid 0.150
_exptl_crystal_size_min 0.100
_refine_diff_density_max 0.177
_refine_diff_density_min -0.158
_refine_diff_density_rms 0.028
_refine_ls_abs_structure_details
; 
 Flack x determined using 1152 quotients [(I+)-(I-)]/[(I+)+(I-)] 
 (Parsons and Flack (2004), Acta Cryst. A60, s61). 
;
_refine_ls_abs_structure_Flack 0.01(6)
_refine_ls_extinction_coef 0.0159(13)
_refine_ls_extinction_expression Fc^*^=kFc[1+0.001xFc^2^\l^3^/sin(2\q)]^-1/4^
_refine_ls_extinction_method SHELXL
_refine_ls_goodness_of_fit_ref 1.066
_refine_ls_hydrogen_treatment constr
_refine_ls_matrix_type full
_refine_ls_number_parameters 238
_refine_ls_number_reflns 2979
_refine_ls_number_restraints 0
_refine_ls_restrained_S_all 1.066
_refine_ls_R_factor_all 0.0370
_refine_ls_R_factor_gt 0.0351
_refine_ls_shift/su_max 0.000
_refine_ls_shift/su_mean 0.000
_refine_ls_structure_factor_coef Fsqd
_refine_ls_weighting_details 'w=1/[\s^2^(Fo^2^)+(0.0617P)^2^+0.1653P] where P=(Fo^2^+2Fc^2^)/3'
_refine_ls_weighting_scheme calc
_refine_ls_wR_factor_gt 0.1024
_refine_ls_wR_factor_ref 0.1050
_reflns_Friedel_coverage 0.732
_reflns_Friedel_fraction_full 0.966
_reflns_Friedel_fraction_max 0.970
_reflns_number_gt 2809
_reflns_number_total 2979
_reflns_threshold_expression 'I > 2\s(I)'
_cod_data_source_file c9cc07854a2.cif
_cod_data_source_block cu_dm18070_0m
_cod_depositor_comments 'Adding full bibliography for 7125828.cif.'
_cod_database_code 7125828
_shelx_space_group_comment
; 
The symmetry employed for this shelxl refinement is uniquely defined 
by the following loop, which should always be used as a source of 
symmetry information in preference to the above space-group names. 
They are only intended as comments. 
;
_shelx_estimated_absorpt_t_min 0.828
_shelx_estimated_absorpt_t_max 0.908
_shelxl_version_number 2013-4

loop_
_space_group_symop_operation_xyz
'x, y, z'
'-x+1/2, -y, z+1/2'
'-x, y+1/2, -z+1/2'
'x+1/2, -y+1/2, -z'

loop_
_atom_site_label
_atom_site_type_symbol
_atom_site_fract_x
_atom_site_fract_y
_atom_site_fract_z
_atom_site_U_iso_or_equiv
_atom_site_adp_type
_atom_site_occupancy
_atom_site_site_symmetry_order
_atom_site_calc_flag
_atom_site_refinement_flags_posn
_atom_site_refinement_flags_adp
F1 F 0.4734(2) 0.3058(3) 0.27134(12) 0.1142(8) Uani 1 1 d . .
F2 F 0.5567(2) 0.4724(2) 0.16577(13) 0.1000(7) Uani 1 1 d . .
N1 N 0.9298(2) 0.18826(17) 0.07941(9) 0.0464(4) Uani 1 1 d . .
N2 N 1.0895(3) 0.1032(2) 0.22756(15) 0.0750(7) Uani 1 1 d . .
O1 O 1.1306(2) 0.07183(19) 0.04941(13) 0.0762(6) Uani 1 1 d . .
O2 O 1.0683(4) 0.0740(3) 0.29156(15) 0.1208(11) Uani 1 1 d . .
O3 O 1.1628(4) 0.1920(3) 0.21013(17) 0.1262(13) Uani 1 1 d . .
O4 O 1.2661(3) 0.71398(18) 0.00184(15) 0.0957(8) Uani 1 1 d . .
C1 C 0.7748(3) 0.1316(2) 0.18460(12) 0.0535(6) Uani 1 1 d . .
C2 C 0.6580(3) 0.1628(3) 0.23268(15) 0.0699(8) Uani 1 1 d . .
H2 H 0.6293 0.1061 0.2698 0.084 Uiso 1 1 calc R U
C3 C 0.5859(3) 0.2765(3) 0.22523(15) 0.0733(8) Uani 1 1 d . .
C4 C 0.6282(3) 0.3605(3) 0.17162(15) 0.0657(7) Uani 1 1 d . .
C5 C 0.7430(3) 0.3349(2) 0.12384(13) 0.0534(6) Uani 1 1 d . .
H5 H 0.7717 0.3939 0.0881 0.064 Uiso 1 1 calc R U
C6 C 0.8154(2) 0.2194(2) 0.12993(12) 0.0454(5) Uani 1 1 d . .
C7 C 1.0317(3) 0.0966(2) 0.09318(14) 0.0528(5) Uani 1 1 d . .
C8 C 1.0156(3) 0.0228(2) 0.16690(15) 0.0595(6) Uani 1 1 d . .
C9 C 0.8547(3) 0.0081(2) 0.18741(16) 0.0652(7) Uani 1 1 d . .
H9A H 0.8084 -0.0511 0.1532 0.078 Uiso 1 1 calc R U
H9B H 0.8473 -0.0270 0.2374 0.078 Uiso 1 1 calc R U
C10 C 1.0978(5) -0.1027(3) 0.1635(2) 0.0883(10) Uani 1 1 d . .
H10A H 1.0917 -0.1443 0.2111 0.132 Uiso 1 1 calc R U
H10B H 1.1996 -0.0874 0.1513 0.132 Uiso 1 1 calc R U
H10C H 1.0541 -0.1557 0.1259 0.132 Uiso 1 1 calc R U
C11 C 0.9388(3) 0.2558(2) 0.00762(12) 0.0511(5) Uani 1 1 d . .
H11A H 0.8392 0.2732 -0.0095 0.061 Uiso 1 1 calc R U
H11B H 0.9845 0.1999 -0.0287 0.061 Uiso 1 1 calc R U
C12 C 1.0234(3) 0.3786(2) 0.00894(12) 0.0480(5) Uani 1 1 d . .
C13 C 0.9980(3) 0.4653(3) -0.04750(15) 0.0608(6) Uani 1 1 d . .
H13 H 0.9277 0.4472 -0.0838 0.073 Uiso 1 1 calc R U
C14 C 1.0753(3) 0.5791(3) -0.05118(15) 0.0650(7) Uani 1 1 d . .
H14 H 1.0553 0.6365 -0.0893 0.078 Uiso 1 1 calc R U
C15 C 1.1812(3) 0.6071(2) 0.00128(15) 0.0630(7) Uani 1 1 d . .
C16 C 1.2085(4) 0.5198(3) 0.05793(16) 0.0740(8) Uani 1 1 d . .
H16 H 1.2808 0.5368 0.0935 0.089 Uiso 1 1 calc R U
C17 C 1.1293(4) 0.4085(2) 0.06170(13) 0.0630(7) Uani 1 1 d . .
H17 H 1.1474 0.3521 0.1006 0.076 Uiso 1 1 calc R U
C18 C 1.2346(5) 0.8098(3) -0.0518(2) 0.0951(12) Uani 1 1 d . .
H18A H 1.2549 0.7779 -0.1010 0.143 Uiso 1 1 calc R U
H18B H 1.2954 0.8827 -0.0423 0.143 Uiso 1 1 calc R U
H18C H 1.1325 0.8334 -0.0483 0.143 Uiso 1 1 calc R U

loop_
_atom_site_aniso_label
_atom_site_aniso_U_11
_atom_site_aniso_U_22
_atom_site_aniso_U_33
_atom_site_aniso_U_23
_atom_site_aniso_U_13
_atom_site_aniso_U_12
F1 0.0768(14) 0.173(2) 0.0934(14) -0.0287(14) 0.0407(11) -0.0013(14)
F2 0.0850(14) 0.1082(14) 0.1069(14) -0.0181(11) 0.0157(11) 0.0435(11)
N1 0.0459(10) 0.0475(9) 0.0457(9) 0.0027(7) 0.0037(7) 0.0018(8)
N2 0.0761(16) 0.0688(13) 0.0801(16) 0.0173(12) -0.0282(13) -0.0051(13)
O1 0.0636(12) 0.0711(12) 0.0939(14) 0.0108(10) 0.0230(11) 0.0192(9)
O2 0.146(3) 0.141(2) 0.0752(16) 0.0120(15) -0.0270(17) -0.033(2)
O3 0.149(3) 0.1112(19) 0.118(2) 0.0312(16) -0.058(2) -0.068(2)
O4 0.126(2) 0.0630(12) 0.0981(15) 0.0200(11) -0.0243(15) -0.0271(13)
C1 0.0487(14) 0.0649(13) 0.0469(11) 0.0035(10) -0.0006(9) -0.0152(10)
C2 0.0590(17) 0.097(2) 0.0535(13) 0.0061(13) 0.0079(12) -0.0217(15)
C3 0.0484(15) 0.114(2) 0.0577(14) -0.0198(15) 0.0122(11) -0.0049(15)
C4 0.0541(15) 0.0812(17) 0.0617(14) -0.0154(13) 0.0008(12) 0.0133(13)
C5 0.0497(13) 0.0616(13) 0.0488(11) -0.0026(10) 0.0021(10) 0.0056(10)
C6 0.0418(12) 0.0526(11) 0.0418(10) -0.0022(9) -0.0011(8) -0.0029(9)
C7 0.0482(13) 0.0479(11) 0.0623(13) 0.0032(10) 0.0017(11) 0.0021(9)
C8 0.0588(15) 0.0494(12) 0.0704(15) 0.0115(11) -0.0071(12) -0.0022(11)
C9 0.0686(17) 0.0599(14) 0.0671(15) 0.0178(12) -0.0054(13) -0.0185(12)
C10 0.095(3) 0.0582(16) 0.112(2) 0.0220(16) -0.005(2) 0.0155(17)
C11 0.0532(14) 0.0574(12) 0.0426(10) 0.0015(9) 0.0035(9) 0.0047(10)
C12 0.0480(12) 0.0529(11) 0.0431(10) 0.0037(9) 0.0089(9) 0.0072(10)
C13 0.0539(15) 0.0720(15) 0.0565(13) 0.0158(12) -0.0022(11) 0.0008(12)
C14 0.0683(17) 0.0639(14) 0.0629(14) 0.0235(12) 0.0019(12) 0.0053(12)
C15 0.0752(18) 0.0504(12) 0.0635(14) 0.0070(11) 0.0036(13) -0.0007(12)
C16 0.096(2) 0.0618(15) 0.0639(15) 0.0065(12) -0.0223(15) -0.0119(15)
C17 0.0831(19) 0.0546(12) 0.0513(12) 0.0111(10) -0.0090(12) -0.0015(12)
C18 0.138(3) 0.0526(15) 0.094(2) 0.0147(14) -0.004(2) -0.0139(19)

loop_
_atom_type_symbol
_atom_type_description
_atom_type_scat_dispersion_real
_atom_type_scat_dispersion_imag
_atom_type_scat_source
C C 0.0181 0.0091 'International Tables Vol C Tables 4.2.6.8 and 6.1.1.4'
H H 0.0000 0.0000 'International Tables Vol C Tables 4.2.6.8 and 6.1.1.4'
N N 0.0311 0.0180 'International Tables Vol C Tables 4.2.6.8 and 6.1.1.4'
O O 0.0492 0.0322 'International Tables Vol C Tables 4.2.6.8 and 6.1.1.4'
F F 0.0727 0.0534 'International Tables Vol C Tables 4.2.6.8 and 6.1.1.4'

loop_
_geom_angle_atom_site_label_1
_geom_angle_atom_site_label_2
_geom_angle_atom_site_label_3
_geom_angle
C7 N1 C6 123.13(18)
C7 N1 C11 117.69(18)
C6 N1 C11 119.18(18)
O3 N2 O2 122.8(3)
O3 N2 C8 119.5(3)
O2 N2 C8 117.7(3)
C15 O4 C18 117.9(3)
C6 C1 C2 118.3(2)
C6 C1 C9 118.3(2)
C2 C1 C9 123.4(2)
C3 C2 C1 120.3(3)
C3 C2 H2 119.9
C1 C2 H2 119.9
F1 C3 C4 119.7(3)
F1 C3 C2 120.0(3)
C4 C3 C2 120.2(2)
F2 C4 C3 119.2(3)
F2 C4 C5 119.1(3)
C3 C4 C5 121.6(3)
C4 C5 C6 118.8(2)
C4 C5 H5 120.6
C6 C5 H5 120.6
C5 C6 C1 120.8(2)
C5 C6 N1 119.98(19)
C1 C6 N1 119.2(2)
O1 C7 N1 122.3(2)
O1 C7 C8 120.9(2)
N1 C7 C8 116.8(2)
C9 C8 C10 113.1(2)
C9 C8 N2 107.8(2)
C10 C8 N2 107.3(2)
C9 C8 C7 110.6(2)
C10 C8 C7 111.0(2)
N2 C8 C7 106.73(19)
C1 C9 C8 111.7(2)
C1 C9 H9A 109.3
C8 C9 H9A 109.3
C1 C9 H9B 109.3
C8 C9 H9B 109.3
H9A C9 H9B 107.9
C8 C10 H10A 109.5
C8 C10 H10B 109.5
H10A C10 H10B 109.5
C8 C10 H10C 109.5
H10A C10 H10C 109.5
H10B C10 H10C 109.5
N1 C11 C12 115.49(19)
N1 C11 H11A 108.4
C12 C11 H11A 108.4
N1 C11 H11B 108.4
C12 C11 H11B 108.4
H11A C11 H11B 107.5
C13 C12 C17 117.7(2)
C13 C12 C11 118.2(2)
C17 C12 C11 124.1(2)
C12 C13 C14 121.4(3)
C12 C13 H13 119.3
C14 C13 H13 119.3
C15 C14 C13 120.3(2)
C15 C14 H14 119.9
C13 C14 H14 119.9
O4 C15 C14 125.1(2)
O4 C15 C16 116.1(3)
C14 C15 C16 118.7(2)
C17 C16 C15 120.4(3)
C17 C16 H16 119.8
C15 C16 H16 119.8
C16 C17 C12 121.5(2)
C16 C17 H17 119.3
C12 C17 H17 119.3
O4 C18 H18A 109.5
O4 C18 H18B 109.5
H18A C18 H18B 109.5
O4 C18 H18C 109.5
H18A C18 H18C 109.5
H18B C18 H18C 109.5

loop_
_geom_bond_atom_site_label_1
_geom_bond_atom_site_label_2
_geom_bond_distance
F1 C3 1.347(3)
F2 C4 1.349(3)
N1 C7 1.358(3)
N1 C6 1.413(3)
N1 C11 1.472(3)
N2 O3 1.188(3)
N2 O2 1.202(4)
N2 C8 1.531(4)
O1 C7 1.218(3)
O4 C15 1.363(3)
O4 C18 1.422(4)
C1 C6 1.396(3)
C1 C2 1.403(4)
C1 C9 1.490(4)
C2 C3 1.371(5)
C2 H2 0.9300
C3 C4 1.361(4)
C4 C5 1.374(3)
C5 C6 1.386(3)
C5 H5 0.9300
C7 C8 1.539(4)
C8 C9 1.510(4)
C8 C10 1.519(4)
C9 H9A 0.9700
C9 H9B 0.9700
C10 H10A 0.9600
C10 H10B 0.9600
C10 H10C 0.9600
C11 C12 1.504(3)
C11 H11A 0.9700
C11 H11B 0.9700
C12 C13 1.382(3)
C12 C17 1.382(4)
C13 C14 1.389(4)
C13 H13 0.9300
C14 C15 1.375(4)
C14 H14 0.9300
C15 C16 1.392(4)
C16 C17 1.377(4)
C16 H16 0.9300
C17 H17 0.9300
C18 H18A 0.9600
C18 H18B 0.9600
C18 H18C 0.9600

loop_
_geom_torsion_atom_site_label_1
_geom_torsion_atom_site_label_2
_geom_torsion_atom_site_label_3
_geom_torsion_atom_site_label_4
_geom_torsion
C6 C1 C2 C3 0.4(4)
C9 C1 C2 C3 -177.7(3)
C1 C2 C3 F1 179.7(2)
C1 C2 C3 C4 -0.7(4)
F1 C3 C4 F2 0.3(4)
C2 C3 C4 F2 -179.3(3)
F1 C3 C4 C5 179.5(3)
C2 C3 C4 C5 -0.1(4)
F2 C4 C5 C6 -179.6(2)
C3 C4 C5 C6 1.1(4)
C4 C5 C6 C1 -1.4(3)
C4 C5 C6 N1 177.3(2)
C2 C1 C6 C5 0.6(3)
C9 C1 C6 C5 178.8(2)
C2 C1 C6 N1 -178.0(2)
C9 C1 C6 N1 0.2(3)
C7 N1 C6 C5 161.1(2)
C11 N1 C6 C5 -20.1(3)
C7 N1 C6 C1 -20.2(3)
C11 N1 C6 C1 158.6(2)
C6 N1 C7 O1 -179.2(2)
C11 N1 C7 O1 2.0(3)
C6 N1 C7 C8 1.7(3)
C11 N1 C7 C8 -177.1(2)
O3 N2 C8 C9 -130.1(3)
O2 N2 C8 C9 48.9(4)
O3 N2 C8 C10 107.8(3)
O2 N2 C8 C10 -73.2(4)
O3 N2 C8 C7 -11.2(4)
O2 N2 C8 C7 167.7(3)
O1 C7 C8 C9 -145.5(3)
N1 C7 C8 C9 33.6(3)
O1 C7 C8 C10 -19.1(4)
N1 C7 C8 C10 160.0(2)
O1 C7 C8 N2 97.4(3)
N1 C7 C8 N2 -83.5(3)
C6 C1 C9 C8 35.2(3)
C2 C1 C9 C8 -146.7(2)
C10 C8 C9 C1 -175.6(2)
N2 C8 C9 C1 66.0(3)
C7 C8 C9 C1 -50.4(3)
C7 N1 C11 C12 -94.5(2)
C6 N1 C11 C12 86.6(2)
N1 C11 C12 C13 -159.7(2)
N1 C11 C12 C17 22.8(3)
C17 C12 C13 C14 -0.3(4)
C11 C12 C13 C14 -178.0(2)
C12 C13 C14 C15 0.9(4)
C18 O4 C15 C14 6.0(5)
C18 O4 C15 C16 -175.6(3)
C13 C14 C15 O4 178.1(3)
C13 C14 C15 C16 -0.3(4)
O4 C15 C16 C17 -179.5(3)
C14 C15 C16 C17 -0.9(5)
C15 C16 C17 C12 1.5(5)
C13 C12 C17 C16 -0.9(4)
C11 C12 C17 C16 176.7(3)
